data_7708527
loop_
_publ_author_name
'Ingram, Nicole E.'
'Jordan, Brian J.'
'Donnadieu, Bruno'
'Creutz, Sidney E.'

_publ_section_title
;
 Barium and titanium dithiocarbamates as precursors for colloidal
 nanocrystals of emerging optoelectronic materials.
;
_journal_name_full 'Dalton transactions (Cambridge, England : 2003)'
_journal_paper_doi 10.1039/d1dt03018c
_journal_year 2021
_chemical_formula_moiety 'C36 H72 Ba2 N4 S8'
_chemical_formula_sum 'C36 H72 Ba2 N4 S8'
_chemical_formula_weight 1092.13
_chemical_name_systematic 'barium N,N'-diisobutyldithiocarbamate'
_space_group_crystal_system triclinic
_space_group_IT_number 2
_space_group_name_Hall '-P 1'
_space_group_name_H-M_alt 'P -1'
_atom_sites_solution_hydrogens geom
_audit_creation_method SHELXL-2018/3
_audit_update_record
;
2021-08-19 deposited with the CCDC.	2021-10-01 downloaded from the CCDC.
;
_cell_angle_alpha 104.395(3)
_cell_angle_beta 104.143(3)
_cell_angle_gamma 100.801(3)
_cell_formula_units_Z 2
_cell_length_a 11.5655(9)
_cell_length_b 15.3903(12)
_cell_length_c 16.1262(12)
_cell_measurement_reflns_used 1890
_cell_measurement_temperature 100(2)
_cell_measurement_theta_max 30.645
_cell_measurement_theta_min 1.883
_cell_volume 2600.2(4)
_computing_cell_refinement 'APEX3 v2019.11.0'
_computing_data_collection 'APEX3 v2019.11.0'
_computing_data_reduction 'Saint, APEX v2019.11.0.'
_computing_molecular_graphics 'Mercury V.4.2.0,POV-Ray v 3.7'
_computing_publication_material 'APEX3 v2019.11.0'
_computing_structure_refinement SHELXTL-2018/3
_computing_structure_solution SHELXT
_diffrn_ambient_temperature 100(2)
_diffrn_measured_fraction_theta_full 1.000
_diffrn_measured_fraction_theta_max 0.998
_diffrn_measurement_device_type 'Bruker AXS D8 Venture  '
_diffrn_measurement_method 'profile data from \q/2\q scans'
_diffrn_radiation_type MoK\a
_diffrn_radiation_wavelength 0.71073
_diffrn_reflns_av_R_equivalents 0.0484
_diffrn_reflns_av_unetI/netI 0.0348
_diffrn_reflns_Laue_measured_fraction_full 1.000
_diffrn_reflns_Laue_measured_fraction_max 0.998
_diffrn_reflns_limit_h_max 16
_diffrn_reflns_limit_h_min -16
_diffrn_reflns_limit_k_max 22
_diffrn_reflns_limit_k_min -22
_diffrn_reflns_limit_l_max 23
_diffrn_reflns_limit_l_min -23
_diffrn_reflns_number 86389
_diffrn_reflns_point_group_measured_fraction_full 1.000
_diffrn_reflns_point_group_measured_fraction_max 0.998
_diffrn_reflns_theta_full 25.242
_diffrn_reflns_theta_max 30.645
_diffrn_reflns_theta_min 1.883
_exptl_absorpt_coefficient_mu 1.853
_exptl_absorpt_correction_T_max 0.801
_exptl_absorpt_correction_T_min 0.451
_exptl_absorpt_correction_type multi-scan
_exptl_absorpt_process_details Sadabs
_exptl_crystal_colour colorless
_exptl_crystal_density_diffrn 1.395
_exptl_crystal_description rod
_exptl_crystal_F_000 1112
_exptl_crystal_recrystallization_method 'Re-crystallisation from solvent: tetrahydrofuran, diethyl ether'
_exptl_crystal_size_max 0.511
_exptl_crystal_size_mid 0.143
_exptl_crystal_size_min 0.125
_refine_diff_density_max 0.855
_refine_diff_density_min -0.865
_refine_diff_density_rms 0.097
_refine_ls_extinction_method none
_refine_ls_goodness_of_fit_ref 1.044
_refine_ls_hydrogen_treatment constr
_refine_ls_matrix_type full
_refine_ls_number_parameters 467
_refine_ls_number_reflns 16021
_refine_ls_number_restraints 0
_refine_ls_restrained_S_all 1.044
_refine_ls_R_factor_all 0.0355
_refine_ls_R_factor_gt 0.0245
_refine_ls_shift/su_max 0.004
_refine_ls_shift/su_mean 0.000
_refine_ls_structure_factor_coef Fsqd
_refine_ls_weighting_details 'w=1/[\s^2^(Fo^2^)+(0.0109P)^2^+1.1752P] where P=(Fo^2^+2Fc^2^)/3'
_refine_ls_weighting_scheme calc
_refine_ls_wR_factor_gt 0.0474
_refine_ls_wR_factor_ref 0.0508
_reflns_Friedel_coverage 0.000
_reflns_number_gt 13489
_reflns_number_total 16021
_reflns_threshold_expression 'I > 2\s(I)'
_cod_data_source_file d1dt03018c2.cif
_cod_data_source_block Mo_C_SC_012_Final
_cod_database_code 7708527
_shelx_space_group_comment
;
The symmetry employed for this shelxl refinement is uniquely defined
by the following loop, which should always be used as a source of
symmetry information in preference to the above space-group names.
They are only intended as comments.
;
_shelx_estimated_absorpt_t_min 0.451
_shelx_estimated_absorpt_t_max 0.801

loop_
_space_group_symop_operation_xyz
'x, y, z'
'-x, -y, -z'

loop_
_atom_site_label
_atom_site_type_symbol
_atom_site_fract_x
_atom_site_fract_y
_atom_site_fract_z
_atom_site_U_iso_or_equiv
_atom_site_adp_type
_atom_site_occupancy
_atom_site_site_symmetry_order
_atom_site_calc_flag
_atom_site_refinement_flags_posn
_atom_site_refinement_flags_adp
_atom_site_refinement_flags_occupancy
_atom_site_disorder_assembly
_atom_site_disorder_group
Ba1 Ba 0.52985(2) 0.50167(2) 0.63009(2) 0.01296(3) Uani 1 1 d . . . . .
Ba2 Ba 0.49064(2) 0.49489(2) 0.87210(2) 0.01392(3) Uani 1 1 d . . . . .
S1 S 0.34639(4) 0.35152(3) 0.67665(3) 0.01389(8) Uani 1 1 d . . . . .
S2 S 0.61602(4) 0.37244(3) 0.74808(3) 0.01425(8) Uani 1 1 d . . . . .
S3 S 0.39724(4) 0.62210(3) 0.74851(3) 0.01509(8) Uani 1 1 d . . . . .
S4 S 0.66830(4) 0.65405(3) 0.82911(3) 0.01584(8) Uani 1 1 d . . . . .
S5 S 0.40648(4) 0.32305(3) 0.44187(3) 0.01275(7) Uani 1 1 d . . . . .
S6 S 0.27853(4) 0.47277(3) 0.47956(3) 0.01478(8) Uani 1 1 d . . . . .
S7 S 0.55628(4) 0.34741(3) 0.97732(3) 0.01424(8) Uani 1 1 d . . . . .
S8 S 0.72922(4) 0.53703(3) 1.03985(3) 0.01784(8) Uani 1 1 d . . . . .
N1 N 0.45106(13) 0.20985(9) 0.65524(9) 0.0153(3) Uani 1 1 d . . . . .
N2 N 0.55210(13) 0.78903(9) 0.83808(9) 0.0142(3) Uani 1 1 d . . . . .
N3 N 0.16262(12) 0.29287(9) 0.41172(9) 0.0142(3) Uani 1 1 d . . . . .
N4 N 0.80082(13) 0.38251(9) 1.04330(9) 0.0153(3) Uani 1 1 d . . . . .
C1 C 0.46906(14) 0.30186(10) 0.69015(10) 0.0120(3) Uani 1 1 d . . . . .
C2 C 0.32763(16) 0.14760(12) 0.60423(13) 0.0231(4) Uani 1 1 d . . . . .
H2A H 0.333474 0.103129 0.550280 0.028 Uiso 1 1 calc R U . . .
H2B H 0.272484 0.185021 0.583429 0.028 Uiso 1 1 calc R U . . .
C3 C 0.26943(19) 0.09298(15) 0.65737(18) 0.0413(6) Uani 1 1 d . . . . .
H3 H 0.322310 0.051739 0.674149 0.050 Uiso 1 1 calc R U . . .
C4 C 0.1420(2) 0.03149(16) 0.5966(2) 0.0518(7) Uani 1 1 d . . . . .
H4A H 0.105228 -0.006598 0.628770 0.078 Uiso 1 1 calc R U . . .
H4B H 0.150575 -0.009111 0.542262 0.078 Uiso 1 1 calc R U . . .
H4C H 0.088640 0.070767 0.579686 0.078 Uiso 1 1 calc R U . . .
C5 C 0.2591(2) 0.1552(2) 0.74305(18) 0.0586(8) Uani 1 1 d . . . . .
H5A H 0.341554 0.193432 0.781601 0.088 Uiso 1 1 calc R U . . .
H5B H 0.222338 0.116716 0.774942 0.088 Uiso 1 1 calc R U . . .
H5C H 0.206652 0.195707 0.727876 0.088 Uiso 1 1 calc R U . . .
C6 C 0.55178(16) 0.16404(11) 0.66698(12) 0.0187(3) Uani 1 1 d . . . . .
H6A H 0.523755 0.107243 0.682833 0.022 Uiso 1 1 calc R U . . .
H6B H 0.622770 0.206203 0.718217 0.022 Uiso 1 1 calc R U . . .
C7 C 0.59606(18) 0.13700(13) 0.58469(13) 0.0260(4) Uani 1 1 d . . . . .
H7 H 0.523598 0.095769 0.532748 0.031 Uiso 1 1 calc R U . . .
C8 C 0.6902(2) 0.08113(15) 0.60446(16) 0.0388(5) Uani 1 1 d . . . . .
H8A H 0.717654 0.060958 0.551642 0.058 Uiso 1 1 calc R U . . .
H8B H 0.651709 0.026501 0.618526 0.058 Uiso 1 1 calc R U . . .
H8C H 0.761460 0.120171 0.655861 0.058 Uiso 1 1 calc R U . . .
C9 C 0.6514(2) 0.22006(15) 0.55890(13) 0.0318(5) Uani 1 1 d . . . . .
H9A H 0.723594 0.260771 0.608649 0.048 Uiso 1 1 calc R U . . .
H9B H 0.589598 0.254599 0.546117 0.048 Uiso 1 1 calc R U . . .
H9C H 0.676623 0.198420 0.505288 0.048 Uiso 1 1 calc R U . . .
C10 C 0.54105(15) 0.69739(11) 0.80807(10) 0.0134(3) Uani 1 1 d . . . . .
C11 C 0.44430(16) 0.82693(11) 0.81939(11) 0.0167(3) Uani 1 1 d . . . . .
H11A H 0.463607 0.889131 0.863799 0.020 Uiso 1 1 calc R U . . .
H11B H 0.373935 0.786258 0.827946 0.020 Uiso 1 1 calc R U . . .
C12 C 0.40465(16) 0.83580(11) 0.72505(11) 0.0177(3) Uani 1 1 d . . . . .
H12 H 0.386359 0.772968 0.680476 0.021 Uiso 1 1 calc R U . . .
C13 C 0.28609(17) 0.86696(13) 0.71345(13) 0.0277(4) Uani 1 1 d . . . . .
H13A H 0.302139 0.928288 0.757054 0.042 Uiso 1 1 calc R U . . .
H13B H 0.222981 0.822052 0.723460 0.042 Uiso 1 1 calc R U . . .
H13C H 0.256719 0.870615 0.652357 0.042 Uiso 1 1 calc R U . . .
C14 C 0.50482(18) 0.90233(13) 0.70782(13) 0.0271(4) Uani 1 1 d . . . . .
H14A H 0.524839 0.964157 0.751558 0.041 Uiso 1 1 calc R U . . .
H14B H 0.475032 0.906229 0.646861 0.041 Uiso 1 1 calc R U . . .
H14C H 0.579029 0.879388 0.713976 0.041 Uiso 1 1 calc R U . . .
C15 C 0.67208(16) 0.85480(11) 0.89335(11) 0.0175(3) Uani 1 1 d . . . . .
H15A H 0.672497 0.916532 0.885236 0.021 Uiso 1 1 calc R U . . .
H15B H 0.738068 0.833654 0.871491 0.021 Uiso 1 1 calc R U . . .
C16 C 0.70189(17) 0.86516(12) 0.99368(11) 0.0219(4) Uani 1 1 d . . . . .
H16 H 0.696430 0.801925 1.000777 0.026 Uiso 1 1 calc R U . . .
C17 C 0.6126(2) 0.90674(14) 1.03612(12) 0.0309(4) Uani 1 1 d . . . . .
H17A H 0.637233 0.913326 1.100455 0.046 Uiso 1 1 calc R U . . .
H17B H 0.528717 0.865682 1.007131 0.046 Uiso 1 1 calc R U . . .
H17C H 0.614326 0.967978 1.028063 0.046 Uiso 1 1 calc R U . . .
C18 C 0.8350(2) 0.92397(16) 1.04056(14) 0.0386(5) Uani 1 1 d . . . . .
H18A H 0.842677 0.986179 1.033869 0.058 Uiso 1 1 calc R U . . .
H18B H 0.890570 0.894420 1.013336 0.058 Uiso 1 1 calc R U . . .
H18C H 0.857286 0.929068 1.104577 0.058 Uiso 1 1 calc R U . . .
C19 C 0.27207(14) 0.35609(10) 0.44151(10) 0.0122(3) Uani 1 1 d . . . . .
C20 C 0.15084(15) 0.19303(11) 0.37452(11) 0.0165(3) Uani 1 1 d . . . . .
H20A H 0.074045 0.157287 0.380099 0.020 Uiso 1 1 calc R U . . .
H20B H 0.221227 0.177134 0.410951 0.020 Uiso 1 1 calc R U . . .
C21 C 0.14772(15) 0.16271(11) 0.27605(11) 0.0178(3) Uani 1 1 d . . . . .
H21 H 0.229182 0.194106 0.272043 0.021 Uiso 1 1 calc R U . . .
C22 C 0.13232(18) 0.05798(12) 0.24633(13) 0.0276(4) Uani 1 1 d . . . . .
H22A H 0.053821 0.025931 0.251232 0.041 Uiso 1 1 calc R U . . .
H22B H 0.200769 0.043329 0.284900 0.041 Uiso 1 1 calc R U . . .
H22C H 0.132478 0.037390 0.183772 0.041 Uiso 1 1 calc R U . . .
C23 C 0.04629(18) 0.18847(14) 0.21421(12) 0.0279(4) Uani 1 1 d . . . . .
H23A H -0.034484 0.158313 0.217136 0.042 Uiso 1 1 calc R U . . .
H23B H 0.048986 0.167547 0.152300 0.042 Uiso 1 1 calc R U . . .
H23C H 0.059220 0.256099 0.233453 0.042 Uiso 1 1 calc R U . . .
C24 C 0.04731(15) 0.32020(12) 0.41253(11) 0.0179(3) Uani 1 1 d . . . . .
H24A H -0.022736 0.270886 0.366401 0.021 Uiso 1 1 calc R U . . .
H24B H 0.051019 0.377834 0.395282 0.021 Uiso 1 1 calc R U . . .
C25 C 0.02142(16) 0.33683(12) 0.50301(12) 0.0197(3) Uani 1 1 d . . . . .
H25 H 0.091848 0.387253 0.549223 0.024 Uiso 1 1 calc R U . . .
C26 C 0.00808(17) 0.25071(13) 0.53393(13) 0.0241(4) Uani 1 1 d . . . . .
H26A H -0.008421 0.265240 0.591930 0.036 Uiso 1 1 calc R U . . .
H26B H 0.084737 0.230979 0.540429 0.036 Uiso 1 1 calc R U . . .
H26C H -0.060643 0.200481 0.489347 0.036 Uiso 1 1 calc R U . . .
C27 C -0.09537(18) 0.37069(13) 0.49415(15) 0.0289(4) Uani 1 1 d . . . . .
H27A H -0.083168 0.427902 0.477287 0.043 Uiso 1 1 calc R U . . .
H27B H -0.113064 0.383130 0.551746 0.043 Uiso 1 1 calc R U . . .
H27C H -0.164967 0.322807 0.447719 0.043 Uiso 1 1 calc R U . . .
C28 C 0.70554(15) 0.41869(11) 1.02192(10) 0.0136(3) Uani 1 1 d . . . . .
C29 C 0.78330(17) 0.28150(11) 1.02191(12) 0.0201(4) Uani 1 1 d . . . . .
H29A H 0.709098 0.254371 1.036538 0.024 Uiso 1 1 calc R U . . .
H29B H 0.855409 0.269255 1.060385 0.024 Uiso 1 1 calc R U . . .
C30 C 0.76808(18) 0.23290(13) 0.92334(13) 0.0261(4) Uani 1 1 d . . . . .
H30 H 0.693547 0.244248 0.885372 0.031 Uiso 1 1 calc R U . . .
C31 C 0.7438(2) 0.12854(14) 0.90889(17) 0.0446(6) Uani 1 1 d . . . . .
H31A H 0.815490 0.115805 0.946035 0.067 Uiso 1 1 calc R U . . .
H31B H 0.729967 0.095909 0.845392 0.067 Uiso 1 1 calc R U . . .
H31C H 0.670516 0.106847 0.925974 0.067 Uiso 1 1 calc R U . . .
C32 C 0.8782(2) 0.26930(16) 0.89461(15) 0.0423(6) Uani 1 1 d . . . . .
H32A H 0.888252 0.335585 0.901318 0.063 Uiso 1 1 calc R U . . .
H32B H 0.864527 0.234998 0.831572 0.063 Uiso 1 1 calc R U . . .
H32C H 0.953003 0.260840 0.932381 0.063 Uiso 1 1 calc R U . . .
C33 C 0.92856(15) 0.43930(12) 1.09140(11) 0.0188(3) Uani 1 1 d . . . . .
H33A H 0.936286 0.502543 1.085670 0.023 Uiso 1 1 calc R U . . .
H33B H 0.985387 0.411617 1.062881 0.023 Uiso 1 1 calc R U . . .
C34 C 0.96754(16) 0.44662(13) 1.19132(12) 0.0228(4) Uani 1 1 d . . . . .
H34 H 0.949976 0.382390 1.196529 0.027 Uiso 1 1 calc R U . . .
C35 C 1.10673(18) 0.49077(16) 1.23037(15) 0.0361(5) Uani 1 1 d . . . . .
H35A H 1.125594 0.553718 1.225408 0.054 Uiso 1 1 calc R U . . .
H35B H 1.149902 0.453085 1.196976 0.054 Uiso 1 1 calc R U . . .
H35C H 1.134016 0.493841 1.293788 0.054 Uiso 1 1 calc R U . . .
C36 C 0.89900(18) 0.50216(16) 1.24374(13) 0.0327(5) Uani 1 1 d . . . . .
H36A H 0.918413 0.566237 1.241729 0.049 Uiso 1 1 calc R U . . .
H36B H 0.924440 0.502272 1.306370 0.049 Uiso 1 1 calc R U . . .
H36C H 0.809802 0.473898 1.217025 0.049 Uiso 1 1 calc R U . . .

loop_
_atom_site_aniso_label
_atom_site_aniso_U_11
_atom_site_aniso_U_22
_atom_site_aniso_U_33
_atom_site_aniso_U_23
_atom_site_aniso_U_13
_atom_site_aniso_U_12
Ba1 0.01644(5) 0.01076(5) 0.00948(4) 0.00271(3) 0.00312(3) 0.00010(4)
Ba2 0.01988(5) 0.01347(5) 0.01015(5) 0.00446(3) 0.00507(4) 0.00676(4)
S1 0.01249(18) 0.01221(18) 0.01648(19) 0.00459(14) 0.00349(14) 0.00318(15)
S2 0.01233(18) 0.01157(18) 0.01595(19) 0.00177(14) 0.00254(14) 0.00208(15)
S3 0.01405(19) 0.01092(18) 0.01673(19) 0.00381(14) 0.00036(15) 0.00133(15)
S4 0.01477(19) 0.01363(18) 0.01615(19) 0.00262(15) 0.00108(15) 0.00428(15)
S5 0.01092(17) 0.01111(17) 0.01528(18) 0.00276(14) 0.00364(14) 0.00298(14)
S6 0.01353(18) 0.00989(17) 0.0199(2) 0.00257(14) 0.00511(15) 0.00351(15)
S7 0.01452(18) 0.01107(17) 0.01516(18) 0.00296(14) 0.00271(14) 0.00264(15)
S8 0.01503(19) 0.01118(18) 0.0256(2) 0.00610(16) 0.00321(16) 0.00302(15)
N1 0.0135(7) 0.0103(6) 0.0211(7) 0.0050(5) 0.0036(5) 0.0027(5)
N2 0.0156(7) 0.0104(6) 0.0137(6) 0.0018(5) 0.0016(5) 0.0027(5)
N3 0.0107(6) 0.0119(6) 0.0177(7) 0.0011(5) 0.0050(5) 0.0017(5)
N4 0.0148(7) 0.0129(6) 0.0172(7) 0.0037(5) 0.0031(5) 0.0051(5)
C1 0.0137(7) 0.0114(7) 0.0120(7) 0.0048(6) 0.0048(6) 0.0030(6)
C2 0.0162(8) 0.0107(8) 0.0338(10) 0.0016(7) -0.0002(7) 0.0007(7)
C3 0.0193(10) 0.0268(11) 0.0813(18) 0.0352(12) 0.0061(11) 0.0011(8)
C4 0.0220(11) 0.0247(11) 0.099(2) 0.0174(12) 0.0105(12) -0.0027(9)
C5 0.0423(15) 0.079(2) 0.0553(17) 0.0488(16) 0.0098(12) -0.0139(14)
C6 0.0170(8) 0.0125(8) 0.0260(9) 0.0062(6) 0.0040(7) 0.0054(7)
C7 0.0214(9) 0.0216(9) 0.0287(10) -0.0022(7) 0.0049(7) 0.0080(8)
C8 0.0341(12) 0.0270(11) 0.0531(14) 0.0021(10) 0.0141(10) 0.0161(9)
C9 0.0322(11) 0.0411(12) 0.0268(10) 0.0090(9) 0.0135(8) 0.0168(10)
C10 0.0170(8) 0.0128(7) 0.0094(7) 0.0040(6) 0.0028(6) 0.0028(6)
C11 0.0172(8) 0.0120(7) 0.0187(8) 0.0018(6) 0.0040(6) 0.0048(6)
C12 0.0182(8) 0.0118(7) 0.0199(8) 0.0044(6) 0.0015(6) 0.0032(6)
C13 0.0205(9) 0.0230(9) 0.0331(11) 0.0071(8) -0.0014(8) 0.0053(8)
C14 0.0257(10) 0.0270(10) 0.0289(10) 0.0164(8) 0.0042(8) 0.0027(8)
C15 0.0181(8) 0.0124(7) 0.0171(8) 0.0018(6) 0.0021(6) 0.0005(6)
C16 0.0235(9) 0.0201(9) 0.0158(8) 0.0023(7) 0.0007(7) 0.0022(7)
C17 0.0429(12) 0.0300(10) 0.0169(9) 0.0014(8) 0.0083(8) 0.0116(9)
C18 0.0302(11) 0.0448(13) 0.0223(10) 0.0024(9) -0.0049(8) -0.0050(10)
C19 0.0117(7) 0.0120(7) 0.0120(7) 0.0033(6) 0.0031(6) 0.0026(6)
C20 0.0148(8) 0.0105(7) 0.0217(8) 0.0020(6) 0.0063(6) 0.0008(6)
C21 0.0136(8) 0.0152(8) 0.0189(8) -0.0020(6) 0.0043(6) 0.0016(6)
C22 0.0255(10) 0.0172(9) 0.0311(10) -0.0044(7) 0.0086(8) 0.0010(8)
C23 0.0246(10) 0.0333(11) 0.0198(9) 0.0007(8) 0.0024(7) 0.0094(8)
C24 0.0105(7) 0.0172(8) 0.0223(9) 0.0020(6) 0.0034(6) 0.0028(6)
C25 0.0140(8) 0.0163(8) 0.0264(9) 0.0013(7) 0.0087(7) 0.0020(7)
C26 0.0198(9) 0.0249(9) 0.0278(10) 0.0064(7) 0.0103(7) 0.0048(8)
C27 0.0220(10) 0.0228(10) 0.0458(12) 0.0071(8) 0.0184(9) 0.0093(8)
C28 0.0155(8) 0.0130(7) 0.0128(7) 0.0041(6) 0.0050(6) 0.0041(6)
C29 0.0217(9) 0.0135(8) 0.0247(9) 0.0056(7) 0.0043(7) 0.0080(7)
C30 0.0271(10) 0.0200(9) 0.0279(10) 0.0000(7) 0.0065(8) 0.0109(8)
C31 0.0469(14) 0.0221(11) 0.0558(15) -0.0045(10) 0.0139(12) 0.0126(10)
C32 0.0448(14) 0.0413(13) 0.0359(12) -0.0028(10) 0.0199(11) 0.0098(11)
C33 0.0127(8) 0.0194(8) 0.0241(9) 0.0071(7) 0.0042(6) 0.0051(7)
C34 0.0167(8) 0.0219(9) 0.0241(9) 0.0068(7) -0.0010(7) 0.0020(7)
C35 0.0174(9) 0.0466(13) 0.0340(12) 0.0046(10) -0.0016(8) 0.0078(9)
C36 0.0199(9) 0.0493(13) 0.0210(10) 0.0050(9) 0.0028(7) 0.0025(9)

loop_
_atom_type_symbol
_atom_type_description
_atom_type_scat_dispersion_real
_atom_type_scat_dispersion_imag
_atom_type_scat_source
C C 0.0033 0.0016 'International Tables Vol C Tables 4.2.6.8 and 6.1.1.4'
H H 0.0000 0.0000 'International Tables Vol C Tables 4.2.6.8 and 6.1.1.4'
Ba Ba -0.3244 2.2819 'International Tables Vol C Tables 4.2.6.8 and 6.1.1.4'
N N 0.0061 0.0033 'International Tables Vol C Tables 4.2.6.8 and 6.1.1.4'
S S 0.1246 0.1234 'International Tables Vol C Tables 4.2.6.8 and 6.1.1.4'

loop_
_geom_angle_atom_site_label_1
_geom_angle_atom_site_label_2
_geom_angle_atom_site_label_3
_geom_angle
_geom_angle_site_symmetry_1
_geom_angle_site_symmetry_3
_geom_angle_publ_flag
S6 Ba1 S6 100.411(11) . 2_666 ?
S6 Ba1 S3 80.582(12) . . ?
S6 Ba1 S3 139.976(11) 2_666 . ?
S6 Ba1 S1 79.201(12) . . ?
S6 Ba1 S1 144.091(11) 2_666 . ?
S3 Ba1 S1 75.796(12) . . ?
S6 Ba1 S2 131.061(11) . . ?
S6 Ba1 S2 106.205(12) 2_666 . ?
S3 Ba1 S2 102.339(12) . . ?
S1 Ba1 S2 55.365(11) . . ?
S6 Ba1 S5 78.042(12) . 2_666 ?
S6 Ba1 S5 55.468(10) 2_666 2_666 ?
S3 Ba1 S5 86.377(12) . 2_666 ?
S1 Ba1 S5 153.046(10) . 2_666 ?
S2 Ba1 S5 150.348(11) . 2_666 ?
S6 Ba1 S4 132.983(11) . . ?
S6 Ba1 S4 104.603(12) 2_666 . ?
S3 Ba1 S4 54.890(11) . . ?
S1 Ba1 S4 101.056(12) . . ?
S2 Ba1 S4 78.172(12) . . ?
S5 Ba1 S4 84.293(12) 2_666 . ?
S6 Ba1 S5 54.542(10) . . ?
S6 Ba1 S5 76.423(12) 2_666 . ?
S3 Ba1 S5 129.612(11) . . ?
S1 Ba1 S5 74.464(12) . . ?
S2 Ba1 S5 92.936(12) . . ?
S5 Ba1 S5 103.256(10) 2_666 . ?
S4 Ba1 S5 171.012(10) . . ?
S6 Ba1 Ba2 114.440(10) . . ?
S6 Ba1 Ba2 145.147(8) 2_666 . ?
S3 Ba1 Ba2 51.815(8) . . ?
S1 Ba1 Ba2 50.448(8) . . ?
S2 Ba1 Ba2 50.541(8) . . ?
S5 Ba1 Ba2 129.776(8) 2_666 . ?
S4 Ba1 Ba2 50.669(9) . . ?
S5 Ba1 Ba2 124.018(9) . . ?
S6 Ba1 Ba1 50.303(9) . 2_666 ?
S6 Ba1 Ba1 50.108(8) 2_666 2_666 ?
S3 Ba1 Ba1 118.127(9) . 2_666 ?
S1 Ba1 Ba1 119.174(9) . 2_666 ?
S2 Ba1 Ba1 136.947(9) . 2_666 ?
S5 Ba1 Ba1 52.765(8) 2_666 2_666 ?
S4 Ba1 Ba1 136.811(9) . 2_666 ?
S5 Ba1 Ba1 50.490(8) . 2_666 ?
Ba2 Ba1 Ba1 164.738(5) . 2_666 ?
S8 Ba2 S1 141.841(11) . . ?
S8 Ba2 S2 89.172(12) . . ?
S1 Ba2 S2 55.477(11) . . ?
S8 Ba2 S7 77.837(12) . 2_667 ?
S1 Ba2 S7 139.345(11) . 2_667 ?
S2 Ba2 S7 163.832(11) . 2_667 ?
S8 Ba2 S4 81.929(12) . . ?
S1 Ba2 S4 102.337(12) . . ?
S2 Ba2 S4 79.060(12) . . ?
S7 Ba2 S4 89.504(12) 2_667 . ?
S8 Ba2 S8 101.838(12) . 2_667 ?
S1 Ba2 S8 97.495(13) . 2_667 ?
S2 Ba2 S8 138.338(11) . 2_667 ?
S7 Ba2 S8 55.302(12) 2_667 2_667 ?
S4 Ba2 S8 141.860(11) . 2_667 ?
S8 Ba2 S7 55.229(11) . . ?
S1 Ba2 S7 98.736(12) . . ?
S2 Ba2 S7 77.161(12) . . ?
S7 Ba2 S7 102.508(11) 2_667 . ?
S4 Ba2 S7 130.596(11) . . ?
S8 Ba2 S7 76.827(11) 2_667 . ?
S8 Ba2 S3 131.701(11) . . ?
S1 Ba2 S3 74.826(12) . . ?
S2 Ba2 S3 100.859(12) . . ?
S7 Ba2 S3 81.290(12) 2_667 . ?
S4 Ba2 S3 54.709(11) . . ?
S8 Ba2 S3 101.028(12) 2_667 . ?
S7 Ba2 S3 173.002(11) . . ?
S8 Ba2 C28 100.60(3) . 2_667 ?
S1 Ba2 C28 112.20(3) . 2_667 ?
S2 Ba2 C28 166.08(3) . 2_667 ?
S7 Ba2 C28 30.00(3) 2_667 2_667 ?
S4 Ba2 C28 111.91(3) . 2_667 ?
S8 Ba2 C28 29.95(3) 2_667 2_667 ?
S7 Ba2 C28 100.20(3) . 2_667 ?
S3 Ba2 C28 80.09(3) . 2_667 ?
S8 Ba2 Ba2 51.271(10) . 2_667 ?
S1 Ba2 Ba2 136.426(9) . 2_667 ?
S2 Ba2 Ba2 125.738(9) . 2_667 ?
S7 Ba2 Ba2 51.683(8) 2_667 2_667 ?
S4 Ba2 Ba2 121.070(9) . 2_667 ?
S8 Ba2 Ba2 50.566(8) 2_667 2_667 ?
S7 Ba2 Ba2 50.825(8) . 2_667 ?
S3 Ba2 Ba2 132.643(9) . 2_667 ?
C28 Ba2 Ba2 56.95(3) 2_667 2_667 ?
S8 Ba2 Ba1 119.914(10) . . ?
S1 Ba2 Ba1 50.553(9) . . ?
S2 Ba2 Ba1 50.695(8) . . ?
S7 Ba2 Ba1 128.784(9) 2_667 . ?
S4 Ba2 Ba1 51.846(8) . . ?
S8 Ba2 Ba1 138.211(9) 2_667 . ?
S7 Ba2 Ba1 127.608(8) . . ?
S3 Ba2 Ba1 50.181(8) . . ?
C28 Ba2 Ba1 128.89(3) 2_667 . ?
Ba2 Ba2 Ba1 171.057(5) 2_667 . ?
C1 S1 Ba2 86.70(5) . . ?
C1 S1 Ba1 83.24(5) . . ?
Ba2 S1 Ba1 78.998(11) . . ?
C1 S2 Ba2 86.55(5) . . ?
C1 S2 Ba1 83.01(5) . . ?
Ba2 S2 Ba1 78.764(11) . . ?
C10 S3 Ba1 87.68(6) . . ?
C10 S3 Ba2 83.39(5) . . ?
Ba1 S3 Ba2 78.004(10) . . ?
C10 S4 Ba2 84.89(6) . . ?
C10 S4 Ba1 85.09(5) . . ?
Ba2 S4 Ba1 77.485(11) . . ?
C19 S5 Ba1 83.17(5) . 2_666 ?
C19 S5 Ba1 83.97(5) . . ?
Ba1 S5 Ba1 76.745(10) 2_666 . ?
C19 S6 Ba1 88.84(5) . . ?
C19 S6 Ba1 84.42(5) . 2_666 ?
Ba1 S6 Ba1 79.589(11) . 2_666 ?
C28 S7 Ba2 81.99(5) . 2_667 ?
C28 S7 Ba2 87.08(5) . . ?
Ba2 S7 Ba2 77.493(11) 2_667 . ?
C28 S8 Ba2 89.00(5) . . ?
C28 S8 Ba2 81.62(6) . 2_667 ?
Ba2 S8 Ba2 78.163(11) . 2_667 ?
C1 N1 C2 121.83(14) . . ?
C1 N1 C6 122.84(14) . . ?
C2 N1 C6 115.31(13) . . ?
C10 N2 C11 121.29(14) . . ?
C10 N2 C15 121.05(14) . . ?
C11 N2 C15 117.63(13) . . ?
C19 N3 C20 121.79(13) . . ?
C19 N3 C24 121.51(13) . . ?
C20 N3 C24 116.68(13) . . ?
C28 N4 C29 121.29(14) . . ?
C28 N4 C33 123.38(14) . . ?
C29 N4 C33 115.31(13) . . ?
N1 C1 S2 120.17(12) . . ?
N1 C1 S1 120.81(12) . . ?
S2 C1 S1 119.02(9) . . ?
N1 C2 C3 114.05(16) . . ?
C5 C3 C2 112.83(17) . . ?
C5 C3 C4 110.5(2) . . ?
C2 C3 C4 108.5(2) . . ?
N1 C6 C7 114.73(14) . . ?
C9 C7 C6 113.18(15) . . ?
C9 C7 C8 110.73(17) . . ?
C6 C7 C8 107.98(16) . . ?
N2 C10 S4 120.85(12) . . ?
N2 C10 S3 119.53(12) . . ?
S4 C10 S3 119.62(9) . . ?
N2 C11 C12 114.37(14) . . ?
C13 C12 C14 111.42(15) . . ?
C13 C12 C11 107.88(15) . . ?
C14 C12 C11 112.39(14) . . ?
N2 C15 C16 113.81(14) . . ?
C17 C16 C18 111.29(16) . . ?
C17 C16 C15 112.95(15) . . ?
C18 C16 C15 108.15(16) . . ?
N3 C19 S5 121.04(12) . . ?
N3 C19 S6 119.43(12) . . ?
S5 C19 S6 119.53(9) . . ?
N3 C20 C21 114.09(13) . . ?
C22 C21 C23 110.81(15) . . ?
C22 C21 C20 108.18(14) . . ?
C23 C21 C20 113.18(14) . . ?
N3 C24 C25 114.55(14) . . ?
C26 C25 C27 110.86(15) . . ?
C26 C25 C24 112.95(14) . . ?
C27 C25 C24 107.85(15) . . ?
N4 C28 S8 120.66(12) . . ?
N4 C28 S7 120.14(12) . . ?
S8 C28 S7 119.19(9) . . ?
N4 C28 Ba2 136.35(10) . 2_667 ?
S8 C28 Ba2 68.42(5) . 2_667 ?
S7 C28 Ba2 68.01(5) . 2_667 ?
N4 C29 C30 113.47(14) . . ?
C32 C30 C31 111.50(18) . . ?
C32 C30 C29 112.83(16) . . ?
C31 C30 C29 108.28(17) . . ?
N4 C33 C34 112.69(14) . . ?
C36 C34 C35 110.42(16) . . ?
C36 C34 C33 112.77(15) . . ?
C35 C34 C33 108.25(16) . . ?

loop_
_geom_bond_atom_site_label_1
_geom_bond_atom_site_label_2
_geom_bond_distance
_geom_bond_site_symmetry_2
_geom_bond_publ_flag
Ba1 S6 3.1733(5) . ?
Ba1 S6 3.1822(5) 2_666 ?
Ba1 S3 3.1893(5) . ?
Ba1 S1 3.1952(4) . ?
Ba1 S2 3.2042(4) . ?
Ba1 S5 3.2243(5) 2_666 ?
Ba1 S4 3.2716(5) . ?
Ba1 S5 3.3272(5) . ?
Ba1 Ba2 4.0616(3) . ?
Ba1 Ba1 4.0678(4) 2_666 ?
Ba2 S8 3.1877(5) . ?
Ba2 S1 3.1904(5) . ?
Ba2 S2 3.1972(4) . ?
Ba2 S7 3.2076(5) 2_667 ?
Ba2 S4 3.2181(5) . ?
Ba2 S8 3.2197(5) 2_667 ?
Ba2 S7 3.2463(4) . ?
Ba2 S3 3.2638(4) . ?
Ba2 C28 3.4254(16) 2_667 ?
Ba2 Ba2 4.0395(3) 2_667 ?
S1 C1 1.7270(16) . ?
S2 C1 1.7232(16) . ?
S3 C10 1.7249(17) . ?
S4 C10 1.7211(17) . ?
S5 C19 1.7229(16) . ?
S6 C19 1.7281(16) . ?
S7 C28 1.7297(17) . ?
S8 C28 1.7287(16) . ?
N1 C1 1.342(2) . ?
N1 C2 1.468(2) . ?
N1 C6 1.468(2) . ?
N2 C10 1.343(2) . ?
N2 C11 1.470(2) . ?
N2 C15 1.471(2) . ?
N3 C19 1.337(2) . ?
N3 C20 1.471(2) . ?
N3 C24 1.474(2) . ?
N4 C28 1.335(2) . ?
N4 C29 1.469(2) . ?
N4 C33 1.472(2) . ?
C2 C3 1.524(3) . ?
C3 C5 1.519(4) . ?
C3 C4 1.529(3) . ?
C6 C7 1.528(3) . ?
C7 C9 1.518(3) . ?
C7 C8 1.531(3) . ?
C11 C12 1.526(2) . ?
C12 C13 1.520(2) . ?
C12 C14 1.524(2) . ?
C15 C16 1.530(2) . ?
C16 C17 1.523(3) . ?
C16 C18 1.526(3) . ?
C20 C21 1.529(2) . ?
C21 C22 1.525(2) . ?
C21 C23 1.525(2) . ?
C24 C25 1.530(2) . ?
C25 C26 1.523(2) . ?
C25 C27 1.524(2) . ?
C29 C30 1.530(3) . ?
C30 C32 1.517(3) . ?
C30 C31 1.525(3) . ?
C33 C34 1.532(2) . ?
C34 C36 1.515(3) . ?
C34 C35 1.527(3) . ?

loop_
_geom_torsion_atom_site_label_1
_geom_torsion_atom_site_label_2
_geom_torsion_atom_site_label_3
_geom_torsion_atom_site_label_4
_geom_torsion
_geom_torsion_site_symmetry_1
_geom_torsion_site_symmetry_2
_geom_torsion_site_symmetry_3
_geom_torsion_site_symmetry_4
_geom_torsion_publ_flag
C2 N1 C1 S2 -179.00(13) . . . . ?
C6 N1 C1 S2 2.6(2) . . . . ?
C2 N1 C1 S1 0.1(2) . . . . ?
C6 N1 C1 S1 -178.29(12) . . . . ?
Ba2 S2 C1 N1 -145.84(13) . . . . ?
Ba1 S2 C1 N1 135.07(13) . . . . ?
Ba2 S2 C1 S1 35.00(8) . . . . ?
Ba1 S2 C1 S1 -44.09(8) . . . . ?
Ba2 S1 C1 N1 145.76(13) . . . . ?
Ba1 S1 C1 N1 -134.93(13) . . . . ?
Ba2 S1 C1 S2 -35.08(8) . . . . ?
Ba1 S1 C1 S2 44.22(8) . . . . ?
C1 N1 C2 C3 -102.08(19) . . . . ?
C6 N1 C2 C3 76.5(2) . . . . ?
N1 C2 C3 C5 57.1(2) . . . . ?
N1 C2 C3 C4 179.96(17) . . . . ?
C1 N1 C6 C7 -103.37(18) . . . . ?
C2 N1 C6 C7 78.10(19) . . . . ?
N1 C6 C7 C9 63.1(2) . . . . ?
N1 C6 C7 C8 -173.90(15) . . . . ?
C11 N2 C10 S4 179.11(12) . . . . ?
C15 N2 C10 S4 -2.8(2) . . . . ?
C11 N2 C10 S3 -1.4(2) . . . . ?
C15 N2 C10 S3 176.60(12) . . . . ?
Ba2 S4 C10 N2 137.06(13) . . . . ?
Ba1 S4 C10 N2 -145.11(13) . . . . ?
Ba2 S4 C10 S3 -42.39(9) . . . . ?
Ba1 S4 C10 S3 35.45(9) . . . . ?
Ba1 S3 C10 N2 144.16(12) . . . . ?
Ba2 S3 C10 N2 -137.65(13) . . . . ?
Ba1 S3 C10 S4 -36.39(9) . . . . ?
Ba2 S3 C10 S4 41.80(8) . . . . ?
C10 N2 C11 C12 -78.99(19) . . . . ?
C15 N2 C11 C12 102.90(16) . . . . ?
N2 C11 C12 C13 174.75(14) . . . . ?
N2 C11 C12 C14 -62.02(19) . . . . ?
C10 N2 C15 C16 -84.70(19) . . . . ?
C11 N2 C15 C16 93.41(17) . . . . ?
N2 C15 C16 C17 -64.3(2) . . . . ?
N2 C15 C16 C18 172.12(16) . . . . ?
C20 N3 C19 S5 -2.6(2) . . . . ?
C24 N3 C19 S5 178.94(12) . . . . ?
C20 N3 C19 S6 176.99(11) . . . . ?
C24 N3 C19 S6 -1.5(2) . . . . ?
Ba1 S5 C19 N3 137.86(13) 2_666 . . . ?
Ba1 S5 C19 N3 -144.82(13) . . . . ?
Ba1 S5 C19 S6 -41.72(8) 2_666 . . . ?
Ba1 S5 C19 S6 35.60(8) . . . . ?
Ba1 S6 C19 N3 143.04(12) . . . . ?
Ba1 S6 C19 N3 -137.31(12) 2_666 . . . ?
Ba1 S6 C19 S5 -37.38(9) . . . . ?
Ba1 S6 C19 S5 42.27(8) 2_666 . . . ?
C19 N3 C20 C21 -81.69(18) . . . . ?
C24 N3 C20 C21 96.86(17) . . . . ?
N3 C20 C21 C22 -178.69(14) . . . . ?
N3 C20 C21 C23 -55.51(19) . . . . ?
C19 N3 C24 C25 -82.41(19) . . . . ?
C20 N3 C24 C25 99.04(17) . . . . ?
N3 C24 C25 C26 -60.95(19) . . . . ?
N3 C24 C25 C27 176.19(14) . . . . ?
C29 N4 C28 S8 -175.06(12) . . . . ?
C33 N4 C28 S8 6.7(2) . . . . ?
C29 N4 C28 S7 5.9(2) . . . . ?
C33 N4 C28 S7 -172.37(12) . . . . ?
C29 N4 C28 Ba2 94.81(18) . . . 2_667 ?
C33 N4 C28 Ba2 -83.4(2) . . . 2_667 ?
Ba2 S8 C28 N4 149.74(13) . . . . ?
Ba2 S8 C28 N4 -132.08(13) 2_667 . . . ?
Ba2 S8 C28 S7 -31.19(9) . . . . ?
Ba2 S8 C28 S7 46.99(8) 2_667 . . . ?
Ba2 S8 C28 Ba2 -78.182(13) . . . 2_667 ?
Ba2 S7 C28 N4 131.90(13) 2_667 . . . ?
Ba2 S7 C28 N4 -150.32(13) . . . . ?
Ba2 S7 C28 S8 -47.17(8) 2_667 . . . ?
Ba2 S7 C28 S8 30.61(9) . . . . ?
Ba2 S7 C28 Ba2 77.773(12) . . . 2_667 ?
C28 N4 C29 C30 78.3(2) . . . . ?
C33 N4 C29 C30 -103.33(17) . . . . ?
N4 C29 C30 C32 59.1(2) . . . . ?
N4 C29 C30 C31 -177.01(16) . . . . ?
C28 N4 C33 C34 101.73(18) . . . . ?
C29 N4 C33 C34 -76.62(18) . . . . ?
N4 C33 C34 C36 -67.97(19) . . . . ?
N4 C33 C34 C35 169.57(15) . . . . ?
